data_7134057
loop_
_publ_author_name
'Wu, Qiong'
'Wang, Ying-Ao'
'Wang, Xun'
'Jiang, Qiao-Qiao'
'Li, Ya-Jie'
'Liang, Ru-Ping'
'Qiu, Jian-Ding'

_publ_section_title
;
 Hydrogen Bonded Organic Frameworks Pore Differentially Loading Triazole
 for photocatalytic uranium reduction
;
_journal_name_full 'Chemical Communications'
_journal_paper_doi 10.1039/D4CC05924G
_journal_year 2025
_chemical_formula_moiety 'C24 H18 N10'
_chemical_formula_sum 'C24 H18 N10'
_chemical_formula_weight 446.48
_space_group_crystal_system monoclinic
_space_group_IT_number 14
_space_group_name_Hall '-P 2ybc'
_space_group_name_H-M_alt 'P 1 21/c 1'
_atom_sites_solution_hydrogens geom
_atom_sites_solution_primary dual
_audit_creation_date 2022-07-17
_audit_creation_method
;
Olex2 1.3
(compiled 2020.11.12 svn.r5f609507 for OlexSys, GUI svn.r6408)
;
_audit_update_record
;
2024-06-10 deposited with the CCDC.	2024-12-16 downloaded from the CCDC.
;
_cell_angle_alpha 90
_cell_angle_beta 96.1582(11)
_cell_angle_gamma 90
_cell_formula_units_Z 4
_cell_length_a 8.42054(13)
_cell_length_b 20.9619(2)
_cell_length_c 15.44455(16)
_cell_measurement_reflns_used 28246
_cell_measurement_temperature 293(2)
_cell_measurement_theta_max 74.5940
_cell_measurement_theta_min 3.5280
_cell_volume 2710.39(6)
_computing_cell_refinement 'CrysAlisPro 1.171.40.84a (Rigaku OD, 2020)'
_computing_data_collection 'CrysAlisPro 1.171.40.84a (Rigaku OD, 2020)'
_computing_data_reduction 'CrysAlisPro 1.171.40.84a (Rigaku OD, 2020)'
_computing_molecular_graphics 'Olex2 1.3 (Dolomanov et al., 2009)'
_computing_publication_material 'Olex2 1.3 (Dolomanov et al., 2009)'
_computing_structure_refinement 'SHELXL 2018/3 (Sheldrick, 2015)'
_computing_structure_solution 'SHELXT 2014/5 (Sheldrick, 2014)'
_diffrn_ambient_temperature 293(2)
_diffrn_detector 'Hybrid Pixel Array Detector'
_diffrn_detector_area_resol_mean 10.0000
_diffrn_detector_type HyPix
_diffrn_measured_fraction_theta_full 0.995
_diffrn_measured_fraction_theta_max 0.977
_diffrn_measurement_details
;
List of Runs (angles in degrees, time in seconds):

  # Type    Start    End  Width  t~exp~   \w     \q     \k     \f   Frames
#--------------------------------------------------------------------------
  1  \w     26.00  59.00   0.50    0.13    --   48.70  77.00   0.00   66
  2  \w     26.00  61.00   0.50    0.13    --   48.70  77.00  60.00   70
  3  \w     29.00  60.00   0.50    0.13    --   48.70  71.00 -47.90   62
  4  \w     34.00  62.00   0.50    0.13    --   48.70  57.00 -60.00   56
  5  \w     34.00  71.00   0.50    0.13    --   48.70  57.00-120.00   74
  6  \w     35.00  88.00   0.50    0.13    --   48.70  57.00-180.00  106
  7  \w     37.00  62.00   0.50    0.13    --   48.70  37.00-150.00   50
  8  \w     26.00  52.00   0.50    0.13    --   48.70  77.00-150.00   52
  9  \w     37.00 122.00   0.50    0.13    --   48.70  19.00-150.00  170
 10  \w     38.00 121.00   0.50    0.13    --   48.70  37.00 -90.00  166
 11  \w     36.00  93.00   0.50    0.13    --   48.70  37.00  30.00  114
 12  \w     45.00 122.00   0.50    0.13    --   48.70  37.00  90.00  154
 13  \w    102.00 127.00   0.50    0.50    --  103.25 130.00 -81.00   50
 14  \w    148.00 176.00   0.50    0.50    --  103.25  77.00  30.00   56
 15  \w     71.00  96.00   0.50    0.13    --   48.70 139.00  93.00   50
 16  \w    107.00 133.00   0.50    0.50    --  103.25 139.00  93.00   52
 17  \w     81.00 107.00   0.50    0.50    --  103.25  77.00  30.00   52
 18  \w     88.00 121.00   0.50    0.50    --  103.25  59.00  70.55   66
 19  \w     39.00 107.00   0.50    0.50    --  103.25 -77.00 -60.00  136
 20  \w     31.00 109.00   0.50    0.50    --  103.25 -77.00-180.00  156
 21  \w     31.00 107.00   0.50    0.50    --  103.25 -77.00   0.00  152
 22  \w     37.00 109.00   0.50    0.50    --  103.25 -77.00  60.00  144
 23  \w     31.00 108.00   0.50    0.50    --  103.25 -77.00 120.00  154
 24  \w     44.00  70.00   0.50    0.13    --   48.70-139.00  32.00   52
 25  \w     74.00 120.00   0.50    0.50    --  103.25-139.00  32.00   92
 26  \w     67.00 116.00   0.50    0.50    --  103.25-130.00-153.00   98
 27  \w     22.00  99.00   0.50    0.13    --   48.70-130.00-153.00  154
 28  \w    -75.00 -26.00   0.50    0.13    --  -48.70 -77.00  90.00   98
 29  \w    -63.00 -27.00   0.50    0.13    --  -48.70 -77.00 120.00   72
 30  \w    -89.00 -26.00   0.50    0.13    --  -48.70 -77.00  60.00  126
 31  \w    -69.00 -26.00   0.50    0.13    --  -48.70 -77.00   0.00   86
 32  \w    -72.00 -26.00   0.50    0.13    --  -48.70 -77.00 -60.00   92
 33  \w    -62.00 -26.00   0.50    0.13    --  -48.70 -77.00 150.00   72
 34  \w    -86.00 -26.00   0.50    0.13    --  -48.70 -77.00 -90.00  120
 35  \w    -76.00 -26.00   0.50    0.13    --  -48.70 -77.00-120.00  100
 36  \w    -62.00 -26.00   0.50    0.13    --  -48.70 -77.00-180.00   72
 37  \w   -169.00 -77.00   0.50    0.50    -- -101.00 -80.00 -74.05  184
 38  \w   -103.00 -77.00   0.50    0.50    -- -101.00 -80.00-171.30   52
 39  \w   -111.00 -77.00   0.50    0.50    -- -101.00 -80.00-149.19   68
 40  \w   -106.00 -78.00   0.50    0.50    -- -101.00 -77.00-180.00   56
 41  \w   -172.00-147.00   0.50    0.50    -- -101.00 -78.00  85.96   50
 42  \w   -172.00 -78.00   0.50    0.50    -- -101.00 -78.00 164.46  188
 43  \w   -104.00 -78.00   0.50    0.50    -- -101.00 -77.00 170.38   52
 44  \w   -106.00 -78.00   0.50    0.50    -- -101.00 -77.00 104.13   56
 45  \w   -107.00 -78.00   0.50    0.50    -- -101.00 -78.00  85.96   58
 46  \w   -173.00-120.00   0.50    0.50    -- -101.00 -77.00 104.13  106
 47  \w   -105.00 -78.00   0.50    0.50    -- -101.00 -77.00   0.00   54
 48  \w   -117.00 -78.00   0.50    0.50    -- -101.00 -77.00 -30.00   78
 49  \w   -106.00 -78.00   0.50    0.50    -- -101.00 -77.00-120.00   56
 50  \w   -168.00-119.00   0.50    0.50    -- -101.00 -77.00 -90.00   98
 51  \w   -156.00-116.00   0.50    0.50    -- -101.00 -77.00-120.00   80
 52  \w   -104.00 -78.00   0.50    0.50    -- -101.00 -77.00 -90.00   52
 53  \w   -106.00 -78.00   0.50    0.50    -- -101.00 -77.00  22.26   56
 54  \w   -104.00 -78.00   0.50    0.50    -- -101.00 -77.00 -60.00   52
 55  \w   -105.00 -78.00   0.50    0.50    -- -101.00 -77.00  60.00   54
 56  \w   -104.00 -78.00   0.50    0.50    -- -101.00 -77.00 120.00   52
 57  \w   -171.00 -78.00   0.50    0.50    -- -101.00 -77.00 150.00  186
 58  \w   -172.00-144.00   0.50    0.50    -- -101.00 -77.00 120.00   56
 59  \w   -173.00 -80.00   0.50    0.50    -- -101.00 -73.00 -13.74  186
 60  \w   -166.00 -80.00   0.50    0.50    -- -101.00 -73.00   7.53  172
 61  \w   -173.00-107.00   0.50    0.50    -- -101.00 -76.00 -43.61  132
 62  \w   -103.00 -78.00   0.50    0.50    -- -101.00 -76.00 -43.61   50
 63  \w   -131.00 -80.00   0.50    0.50    -- -101.00 -72.00 -59.54  102
 64  \w   -145.00-120.00   0.50    0.50    -- -101.00 -77.00 -30.00   50
 65  \w   -173.00 -81.00   0.50    0.50    -- -101.00 -71.00  26.19  184
 66  \w   -168.00-128.00   0.50    0.50    -- -101.00 -71.00  34.62   80
 67  \w   -125.00 -81.00   0.50    0.50    -- -101.00 -71.00  34.62   88
 68  \w   -166.00-126.00   0.50    0.50    -- -101.00 -69.00-105.54   80
 69  \w   -165.00-140.00   0.50    0.50    -- -101.00 -72.00 -59.54   50
 70  \w   -148.00-117.00   0.50    0.50    -- -101.00 -72.00-138.85   62
 71  \w   -113.00 -81.00   0.50    0.50    -- -101.00 -70.00-119.86   64
 72  \w   -106.00 -81.00   0.50    0.50    -- -101.00 -69.00-105.54   50
 73  \w   -106.00 -80.00   0.50    0.50    -- -101.00 -72.00-138.85   52
 74  \w   -165.00 -82.00   0.50    0.50    -- -101.00 -67.00-155.87  166
 75  \w   -171.00-146.00   0.50    0.50    -- -101.00 -65.00-152.64   50
 76  \w   -108.00 -83.00   0.50    0.50    -- -101.00 -65.00-152.64   50
 77  \w   -114.00 -81.00   0.50    0.50    -- -101.00 -69.00  43.83   66
 78  \w   -170.00 -84.00   0.50    0.50    -- -101.00 -61.00  60.00  172
 79  \w   -172.00 -83.00   0.50    0.50    -- -101.00 -65.00  85.02  178
 80  \w   -109.00 -84.00   0.50    0.50    -- -101.00 -61.00 120.00   50
;
_diffrn_measurement_device 'four-circle diffractometer'
_diffrn_measurement_device_type 'XtaLAB Synergy R, HyPix'
_diffrn_measurement_method '\w scans'
_diffrn_orient_matrix_type 'CrysAlisPro convention (1999,Acta A55,543-557)'
_diffrn_orient_matrix_UB_11 -0.0117165000
_diffrn_orient_matrix_UB_12 -0.0337989000
_diffrn_orient_matrix_UB_13 0.0876602000
_diffrn_orient_matrix_UB_21 0.0005086000
_diffrn_orient_matrix_UB_22 -0.0652375000
_diffrn_orient_matrix_UB_23 -0.0459314000
_diffrn_orient_matrix_UB_31 0.1836179000
_diffrn_orient_matrix_UB_32 -0.0019608000
_diffrn_orient_matrix_UB_33 0.0164974000
_diffrn_radiation_monochromator mirror
_diffrn_radiation_probe x-ray
_diffrn_radiation_type 'Cu K\a'
_diffrn_radiation_wavelength 1.54184
_diffrn_reflns_av_R_equivalents 0.0496
_diffrn_reflns_av_unetI/netI 0.0223
_diffrn_reflns_Laue_measured_fraction_full 0.995
_diffrn_reflns_Laue_measured_fraction_max 0.977
_diffrn_reflns_limit_h_max 10
_diffrn_reflns_limit_h_min -9
_diffrn_reflns_limit_k_max 26
_diffrn_reflns_limit_k_min -26
_diffrn_reflns_limit_l_max 19
_diffrn_reflns_limit_l_min -19
_diffrn_reflns_number 63978
_diffrn_reflns_point_group_measured_fraction_full 0.995
_diffrn_reflns_point_group_measured_fraction_max 0.977
_diffrn_reflns_theta_full 67.684
_diffrn_reflns_theta_max 75.160
_diffrn_reflns_theta_min 3.568
_diffrn_source 'Rotating-anode X-ray tube'
_diffrn_source_type 'PhotonJet R (Cu) X-ray Source'
_exptl_absorpt_coefficient_mu 0.575
_exptl_absorpt_correction_T_max 1.00000
_exptl_absorpt_correction_T_min 0.58050
_exptl_absorpt_correction_type multi-scan
_exptl_absorpt_process_details
;
CrysAlisPro 1.171.40.84a (Rigaku Oxford Diffraction, 2020)
Empirical absorption correction using spherical harmonics,
implemented in SCALE3 ABSPACK scaling algorithm.
;
_exptl_crystal_colour purple
_exptl_crystal_density_diffrn 1.094
_exptl_crystal_description block
_exptl_crystal_F_000 928
_exptl_crystal_size_mid 0.05
_exptl_crystal_size_min 0.02
_refine_diff_density_max 0.472
_refine_diff_density_min -0.246
_refine_diff_density_rms 0.072
_refine_ls_extinction_method none
_refine_ls_goodness_of_fit_ref 2.636
_refine_ls_hydrogen_treatment constr
_refine_ls_matrix_type full
_refine_ls_number_parameters 307
_refine_ls_number_reflns 5465
_refine_ls_number_restraints 0
_refine_ls_restrained_S_all 2.636
_refine_ls_R_factor_all 0.0877
_refine_ls_R_factor_gt 0.0801
_refine_ls_shift/su_max 0.003
_refine_ls_shift/su_mean 0.001
_refine_ls_structure_factor_coef Fsqd
_refine_ls_weighting_details 'w=1/[\s^2^(Fo^2^)+(0.1000P)^2^] where P=(Fo^2^+2Fc^2^)/3'
_refine_ls_weighting_scheme calc
_refine_ls_wR_factor_gt 0.3126
_refine_ls_wR_factor_ref 0.3196
_reflns_Friedel_coverage 0.000
_reflns_number_gt 4637
_reflns_number_total 5465
_reflns_threshold_expression 'I > 2\s(I)'
_cod_data_source_file d4cc05924g2.cif
_cod_data_source_block wq20220713-3t
_cod_database_code 7134057
_shelx_shelxl_version_number 2018/3
_chemical_oxdiff_formula 'C H N'
_shelx_space_group_comment
;
The symmetry employed for this shelxl refinement is uniquely defined
by the following loop, which should always be used as a source of
symmetry information in preference to the above space-group names.
They are only intended as comments.
;
_reflns_odcompleteness_completeness 99.58
_reflns_odcompleteness_iscentric 1
_reflns_odcompleteness_theta 66.97
_olex2_refinement_description
;
1. Fixed Uiso
 At 1.2 times of:
  All C(H) groups
2.a Aromatic/amide H refined with riding coordinates:
 C00F(H00F), C00G(H00G), C00H(H00H), C00I(H00I), C00L(H00L), C00M(H00M),
 C00N(H00N), C00O(H00O), C00P(H00P), C00Q(H00Q), C00R(H00R), C00S(H00S),
 C00T(H00T), C00U(H00U), C00W(H00W), C00X(H00X), C00Z(H00Z), C010(H010)
;
_smtbx_masks_void_probe_radius 1.2
_smtbx_masks_void_truncation_radius 1.2
_olex2_submission_special_instructions 'No special instructions were received'
_oxdiff_exptl_absorpt_empirical_details
;
Empirical correction (ABSPACK) includes:
- Absorption correction using spherical harmonics
- Frame scaling
;
_oxdiff_exptl_absorpt_empirical_full_max 1.706
_oxdiff_exptl_absorpt_empirical_full_min 0.600

loop_
_space_group_symop_operation_xyz
'x, y, z'
'-x, y+1/2, -z+1/2'
'-x, -y, -z'
'x, -y-1/2, z-1/2'

loop_
_atom_site_label
_atom_site_type_symbol
_atom_site_fract_x
_atom_site_fract_y
_atom_site_fract_z
_atom_site_U_iso_or_equiv
_atom_site_adp_type
_atom_site_occupancy
_atom_site_site_symmetry_order
_atom_site_calc_flag
_atom_site_refinement_flags_posn
_atom_site_refinement_flags_adp
_atom_site_refinement_flags_occupancy
_atom_site_disorder_assembly
_atom_site_disorder_group
N001 N 0.8552(3) 0.35961(10) 0.48062(14) 0.0450(5) Uani 1 1 d . . . . .
N002 N 0.8694(3) 0.57854(10) 1.02537(14) 0.0475(6) Uani 1 1 d . . . . .
N003 N 0.7645(3) 0.58823(10) 0.65925(13) 0.0481(6) Uani 1 1 d . . . . .
N006 N 0.4895(4) 0.80973(11) 0.50256(18) 0.0603(7) Uani 1 1 d . . . . .
N007 N 0.8819(4) 0.28824(12) 0.37994(16) 0.0601(7) Uani 1 1 d . . . . .
N008 N 0.8938(4) 0.25723(12) 0.45996(17) 0.0606(7) Uani 1 1 d . . . . .
N009 N 0.8656(4) 0.54681(12) 1.15988(15) 0.0644(7) Uani 1 1 d . . . . .
C00A C 0.7912(3) 0.53268(11) 0.61135(15) 0.0404(5) Uani 1 1 d . . . . .
C00B C 0.7907(3) 0.58583(11) 0.75216(15) 0.0429(6) Uani 1 1 d . . . . .
C00C C 0.8356(3) 0.41914(11) 0.52328(16) 0.0415(6) Uani 1 1 d . . . . .
C00D C 0.8433(3) 0.58127(11) 0.93228(15) 0.0421(6) Uani 1 1 d . . . . .
C00E C 0.6955(3) 0.64384(11) 0.61977(15) 0.0430(6) Uani 1 1 d . . . . .
C00F C 0.7266(4) 0.46355(12) 0.48728(16) 0.0466(6) Uani 1 1 d . . . . .
H00F H 0.668573 0.455696 0.433656 0.056 Uiso 1 1 calc R U . . .
C00G C 0.9034(3) 0.48811(12) 0.64531(16) 0.0464(6) Uani 1 1 d . . . . .
H00G H 0.964024 0.496255 0.698070 0.056 Uiso 1 1 calc R U . . .
C00H C 0.7042(3) 0.51966(12) 0.53123(16) 0.0452(6) Uani 1 1 d . . . . .
H00H H 0.629850 0.549239 0.507072 0.054 Uiso 1 1 calc R U . . .
C00I C 0.9256(3) 0.43213(12) 0.60181(17) 0.0461(6) Uani 1 1 d . . . . .
H00I H 1.001371 0.402833 0.625174 0.055 Uiso 1 1 calc R U . . .
N00J N 0.9422(5) 0.60430(14) 1.16117(16) 0.0793(10) Uani 1 1 d . . . . .
C00K C 0.5619(4) 0.75408(13) 0.54371(19) 0.0519(7) Uani 1 1 d . . . . .
C00L C 0.8775(4) 0.30103(13) 0.5183(2) 0.0546(7) Uani 1 1 d . . . . .
H00L H 0.880611 0.293325 0.577741 0.065 Uiso 1 1 calc R U . . .
C00M C 0.7410(4) 0.66600(13) 0.54134(18) 0.0501(6) Uani 1 1 d . . . . .
H00M H 0.816817 0.643530 0.514059 0.060 Uiso 1 1 calc R U . . .
C00N C 0.7175(4) 0.53999(14) 0.79798(17) 0.0568(7) Uani 1 1 d . . . . .
H00N H 0.650036 0.510373 0.768122 0.068 Uiso 1 1 calc R U . . .
C00O C 0.8583(4) 0.34859(13) 0.39401(17) 0.0513(7) Uani 1 1 d . . . . .
H00O H 0.845424 0.379732 0.350946 0.062 Uiso 1 1 calc R U . . .
C00P C 0.6750(4) 0.72103(13) 0.50317(19) 0.0533(7) Uani 1 1 d . . . . .
H00P H 0.706567 0.735595 0.450765 0.064 Uiso 1 1 calc R U . . .
C00Q C 0.9156(4) 0.62817(14) 0.88726(17) 0.0566(8) Uani 1 1 d . . . . .
H00Q H 0.981220 0.658321 0.917287 0.068 Uiso 1 1 calc R U . . .
C00R C 0.7434(4) 0.53749(14) 0.88811(18) 0.0580(8) Uani 1 1 d . . . . .
H00R H 0.693427 0.506387 0.918519 0.070 Uiso 1 1 calc R U . . .
C00S C 0.5815(4) 0.67770(15) 0.6594(2) 0.0573(7) Uani 1 1 d . . . . .
H00S H 0.548316 0.662978 0.711291 0.069 Uiso 1 1 calc R U . . .
C00T C 0.8899(4) 0.63001(13) 0.79765(17) 0.0551(7) Uani 1 1 d . . . . .
H00T H 0.939640 0.661228 0.767341 0.066 Uiso 1 1 calc R U . . .
C00U C 0.8246(4) 0.53281(14) 1.07880(17) 0.0584(8) Uani 1 1 d . . . . .
H00U H 0.770923 0.495744 1.059918 0.070 Uiso 1 1 calc R U . . .
N00V N 0.3799(5) 0.87516(16) 0.4044(2) 0.0862(10) Uani 1 1 d . . . . .
C00W C 0.5170(4) 0.73323(15) 0.6221(2) 0.0614(8) Uani 1 1 d . . . . .
H00W H 0.443211 0.756456 0.649932 0.074 Uiso 1 1 calc R U . . .
C00X C 0.9431(5) 0.62222(16) 1.08082(19) 0.0725(11) Uani 1 1 d . . . . .
H00X H 0.988287 0.659992 1.063505 0.087 Uiso 1 1 calc R U . . .
N00Y N 0.3785(6) 0.90341(18) 0.4830(3) 0.1049(14) Uani 1 1 d . . . . .
C00Z C 0.4463(5) 0.81971(17) 0.4174(3) 0.0749(10) Uani 1 1 d . . . . .
H00Z H 0.461910 0.790681 0.373561 0.090 Uiso 1 1 calc R U . . .
C010 C 0.4442(7) 0.86341(19) 0.5389(3) 0.0970(16) Uani 1 1 d . . . . .
H010 H 0.458450 0.871156 0.598518 0.116 Uiso 1 1 calc R U . . .

loop_
_atom_site_aniso_label
_atom_site_aniso_U_11
_atom_site_aniso_U_22
_atom_site_aniso_U_33
_atom_site_aniso_U_23
_atom_site_aniso_U_13
_atom_site_aniso_U_12
N001 0.0592(14) 0.0359(10) 0.0404(11) -0.0035(8) 0.0077(9) 0.0072(9)
N002 0.0668(15) 0.0392(11) 0.0356(11) 0.0017(8) 0.0016(9) -0.0103(9)
N003 0.0741(16) 0.0363(11) 0.0330(11) 0.0004(8) 0.0016(9) 0.0117(10)
N006 0.0733(18) 0.0411(12) 0.0643(15) 0.0070(10) -0.0025(12) 0.0146(11)
N007 0.0799(19) 0.0493(13) 0.0510(13) -0.0137(10) 0.0071(12) 0.0099(12)
N008 0.0835(19) 0.0431(12) 0.0560(14) -0.0040(10) 0.0110(12) 0.0104(12)
N009 0.102(2) 0.0514(13) 0.0391(12) 0.0061(10) 0.0047(12) -0.0200(13)
C00A 0.0529(15) 0.0344(11) 0.0336(11) 0.0000(8) 0.0041(9) 0.0046(9)
C00B 0.0597(17) 0.0348(12) 0.0340(12) -0.0004(9) 0.0043(10) 0.0044(10)
C00C 0.0523(16) 0.0342(12) 0.0384(12) -0.0023(9) 0.0075(10) 0.0056(9)
C00D 0.0586(16) 0.0347(11) 0.0328(12) 0.0003(8) 0.0033(10) -0.0031(10)
C00E 0.0565(16) 0.0337(11) 0.0380(12) 0.0000(9) 0.0012(10) 0.0044(10)
C00F 0.0584(17) 0.0443(13) 0.0354(12) -0.0036(10) -0.0027(10) 0.0065(11)
C00G 0.0567(16) 0.0430(13) 0.0371(12) -0.0011(9) -0.0055(10) 0.0067(11)
C00H 0.0550(16) 0.0406(12) 0.0387(12) -0.0005(9) -0.0014(10) 0.0123(10)
C00I 0.0541(16) 0.0396(12) 0.0435(13) 0.0031(10) -0.0001(10) 0.0123(11)
N00J 0.134(3) 0.0650(16) 0.0366(13) -0.0007(11) -0.0014(14) -0.0407(17)
C00K 0.0637(18) 0.0395(13) 0.0512(14) 0.0056(11) 0.0001(12) 0.0097(12)
C00L 0.072(2) 0.0394(13) 0.0525(15) 0.0008(11) 0.0095(13) 0.0086(12)
C00M 0.0583(17) 0.0459(14) 0.0466(14) 0.0043(11) 0.0085(12) 0.0103(11)
C00N 0.079(2) 0.0514(15) 0.0393(13) -0.0049(11) 0.0005(12) -0.0189(13)
C00O 0.0663(18) 0.0483(14) 0.0394(13) -0.0057(10) 0.0055(11) 0.0062(12)
C00P 0.0655(19) 0.0463(14) 0.0488(15) 0.0098(11) 0.0097(12) 0.0076(12)
C00Q 0.084(2) 0.0456(14) 0.0389(13) -0.0025(10) 0.0005(13) -0.0230(14)
C00R 0.083(2) 0.0518(15) 0.0394(13) 0.0009(11) 0.0059(13) -0.0229(14)
C00S 0.075(2) 0.0526(15) 0.0466(14) 0.0052(12) 0.0166(13) 0.0174(14)
C00T 0.085(2) 0.0441(14) 0.0367(13) 0.0020(10) 0.0073(12) -0.0145(13)
C00U 0.090(2) 0.0446(14) 0.0399(13) 0.0043(11) 0.0037(13) -0.0206(14)
N00V 0.106(3) 0.0602(17) 0.089(2) 0.0234(16) -0.0051(18) 0.0265(17)
C00W 0.077(2) 0.0539(16) 0.0541(16) 0.0017(12) 0.0130(14) 0.0238(15)
C00X 0.122(3) 0.0532(17) 0.0407(15) 0.0006(12) -0.0001(16) -0.0362(18)
N00Y 0.152(4) 0.0628(19) 0.098(3) 0.0127(18) 0.003(2) 0.052(2)
C00Z 0.096(3) 0.0554(18) 0.071(2) 0.0138(15) -0.0026(18) 0.0181(17)
C010 0.150(4) 0.058(2) 0.079(3) -0.0059(18) -0.006(3) 0.044(2)

loop_
_atom_type_symbol
_atom_type_description
_atom_type_scat_dispersion_real
_atom_type_scat_dispersion_imag
_atom_type_scat_source
C C 0.0181 0.0091 'International Tables Vol C Tables 4.2.6.8 and 6.1.1.4'
H H 0.0000 0.0000 'International Tables Vol C Tables 4.2.6.8 and 6.1.1.4'
N N 0.0311 0.0180 'International Tables Vol C Tables 4.2.6.8 and 6.1.1.4'

loop_
_geom_angle_atom_site_label_1
_geom_angle_atom_site_label_2
_geom_angle_atom_site_label_3
_geom_angle
_geom_angle_site_symmetry_1
_geom_angle_site_symmetry_3
_geom_angle_publ_flag
C00L N001 C00C 127.4(2) . . ?
C00O N001 C00C 128.1(2) . . ?
C00O N001 C00L 104.5(2) . . ?
C00U N002 C00D 128.4(2) . . ?
C00U N002 C00X 103.5(2) . . ?
C00X N002 C00D 128.1(2) . . ?
C00A N003 C00B 118.78(19) . . ?
C00A N003 C00E 122.5(2) . . ?
C00E N003 C00B 118.35(19) . . ?
C00Z N006 C00K 128.2(3) . . ?
C010 N006 C00K 129.0(3) . . ?
C010 N006 C00Z 102.8(3) . . ?
C00O N007 N008 107.7(2) . . ?
C00L N008 N007 106.4(2) . . ?
C00U N009 N00J 106.9(2) . . ?
C00G C00A N003 119.8(2) . . ?
C00G C00A C00H 118.3(2) . . ?
C00H C00A N003 121.9(2) . . ?
C00N C00B N003 120.7(2) . . ?
C00N C00B C00T 118.9(2) . . ?
C00T C00B N003 120.3(2) . . ?
C00F C00C N001 120.5(2) . . ?
C00F C00C C00I 119.8(2) . . ?
C00I C00C N001 119.7(2) . . ?
C00Q C00D N002 120.3(2) . . ?
C00R C00D N002 119.4(2) . . ?
C00R C00D C00Q 120.3(2) . . ?
C00M C00E N003 120.9(2) . . ?
C00S C00E N003 120.3(2) . . ?
C00S C00E C00M 118.8(2) . . ?
C00C C00F H00F 120.1 . . ?
C00H C00F C00C 119.7(2) . . ?
C00H C00F H00F 120.1 . . ?
C00A C00G H00G 119.6 . . ?
C00I C00G C00A 120.8(2) . . ?
C00I C00G H00G 119.6 . . ?
C00A C00H H00H 119.5 . . ?
C00F C00H C00A 121.0(2) . . ?
C00F C00H H00H 119.5 . . ?
C00C C00I H00I 119.8 . . ?
C00G C00I C00C 120.3(2) . . ?
C00G C00I H00I 119.8 . . ?
C00X N00J N009 107.0(2) . . ?
C00P C00K N006 119.3(3) . . ?
C00W C00K N006 120.3(3) . . ?
C00W C00K C00P 120.5(3) . . ?
N001 C00L H00L 124.5 . . ?
N008 C00L N001 111.1(3) . . ?
N008 C00L H00L 124.5 . . ?
C00E C00M H00M 119.5 . . ?
C00P C00M C00E 121.0(3) . . ?
C00P C00M H00M 119.5 . . ?
C00B C00N H00N 119.6 . . ?
C00B C00N C00R 120.8(3) . . ?
C00R C00N H00N 119.6 . . ?
N001 C00O H00O 124.8 . . ?
N007 C00O N001 110.4(2) . . ?
N007 C00O H00O 124.8 . . ?
C00K C00P C00M 119.3(3) . . ?
C00K C00P H00P 120.3 . . ?
C00M C00P H00P 120.3 . . ?
C00D C00Q H00Q 120.2 . . ?
C00T C00Q C00D 119.6(2) . . ?
C00T C00Q H00Q 120.2 . . ?
C00D C00R C00N 119.6(3) . . ?
C00D C00R H00R 120.2 . . ?
C00N C00R H00R 120.2 . . ?
C00E C00S H00S 119.8 . . ?
C00W C00S C00E 120.4(3) . . ?
C00W C00S H00S 119.8 . . ?
C00B C00T H00T 119.6 . . ?
C00Q C00T C00B 120.7(2) . . ?
C00Q C00T H00T 119.6 . . ?
N002 C00U H00U 124.2 . . ?
N009 C00U N002 111.6(2) . . ?
N009 C00U H00U 124.2 . . ?
C00Z N00V N00Y 107.4(3) . . ?
C00K C00W C00S 120.0(3) . . ?
C00K C00W H00W 120.0 . . ?
C00S C00W H00W 120.0 . . ?
N002 C00X H00X 124.5 . . ?
N00J C00X N002 111.0(3) . . ?
N00J C00X H00X 124.5 . . ?
C010 N00Y N00V 105.9(3) . . ?
N006 C00Z H00Z 124.5 . . ?
N00V C00Z N006 111.0(4) . . ?
N00V C00Z H00Z 124.5 . . ?
N006 C010 H010 123.5 . . ?
N00Y C010 N006 113.0(4) . . ?
N00Y C010 H010 123.5 . . ?

loop_
_geom_bond_atom_site_label_1
_geom_bond_atom_site_label_2
_geom_bond_distance
_geom_bond_site_symmetry_2
_geom_bond_publ_flag
N001 C00C 1.429(3) . ?
N001 C00L 1.363(3) . ?
N001 C00O 1.360(3) . ?
N002 C00D 1.432(3) . ?
N002 C00U 1.345(3) . ?
N002 C00X 1.357(4) . ?
N003 C00A 1.411(3) . ?
N003 C00B 1.429(3) . ?
N003 C00E 1.411(3) . ?
N006 C00K 1.433(3) . ?
N006 C00Z 1.343(5) . ?
N006 C010 1.332(5) . ?
N007 N008 1.390(4) . ?
N007 C00O 1.302(4) . ?
N008 C00L 1.304(4) . ?
N009 N00J 1.366(4) . ?
N009 C00U 1.296(4) . ?
C00A C00G 1.390(4) . ?
C00A C00H 1.396(3) . ?
C00B C00N 1.377(4) . ?
C00B C00T 1.387(4) . ?
C00C C00F 1.382(4) . ?
C00C C00I 1.386(4) . ?
C00D C00Q 1.383(4) . ?
C00D C00R 1.376(4) . ?
C00E C00M 1.389(4) . ?
C00E C00S 1.387(4) . ?
C00F H00F 0.9300 . ?
C00F C00H 1.381(3) . ?
C00G H00G 0.9300 . ?
C00G C00I 1.375(4) . ?
C00H H00H 0.9300 . ?
C00I H00I 0.9300 . ?
N00J C00X 1.298(4) . ?
C00K C00P 1.381(4) . ?
C00K C00W 1.378(4) . ?
C00L H00L 0.9300 . ?
C00M H00M 0.9300 . ?
C00M C00P 1.384(4) . ?
C00N H00N 0.9300 . ?
C00N C00R 1.387(4) . ?
C00O H00O 0.9300 . ?
C00P H00P 0.9300 . ?
C00Q H00Q 0.9300 . ?
C00Q C00T 1.378(4) . ?
C00R H00R 0.9300 . ?
C00S H00S 0.9300 . ?
C00S C00W 1.384(4) . ?
C00T H00T 0.9300 . ?
C00U H00U 0.9300 . ?
N00V N00Y 1.351(5) . ?
N00V C00Z 1.296(5) . ?
C00W H00W 0.9300 . ?
C00X H00X 0.9300 . ?
N00Y C010 1.285(5) . ?
C00Z H00Z 0.9300 . ?
C010 H010 0.9300 . ?

loop_
_geom_torsion_atom_site_label_1
_geom_torsion_atom_site_label_2
_geom_torsion_atom_site_label_3
_geom_torsion_atom_site_label_4
_geom_torsion
_geom_torsion_site_symmetry_1
_geom_torsion_site_symmetry_2
_geom_torsion_site_symmetry_3
_geom_torsion_site_symmetry_4
_geom_torsion_publ_flag
N001 C00C C00F C00H 177.2(3) . . . . ?
N001 C00C C00I C00G -177.4(2) . . . . ?
N002 C00D C00Q C00T 179.7(3) . . . . ?
N002 C00D C00R C00N 179.9(3) . . . . ?
N003 C00A C00G C00I 176.7(3) . . . . ?
N003 C00A C00H C00F -176.8(3) . . . . ?
N003 C00B C00N C00R 179.8(3) . . . . ?
N003 C00B C00T C00Q 179.8(3) . . . . ?
N003 C00E C00M C00P -179.1(3) . . . . ?
N003 C00E C00S C00W 178.2(3) . . . . ?
N006 C00K C00P C00M -177.7(3) . . . . ?
N006 C00K C00W C00S 176.8(3) . . . . ?
N007 N008 C00L N001 0.1(4) . . . . ?
N008 N007 C00O N001 0.5(4) . . . . ?
N009 N00J C00X N002 0.0(5) . . . . ?
C00A N003 C00B C00N -53.6(4) . . . . ?
C00A N003 C00B C00T 126.7(3) . . . . ?
C00A N003 C00E C00M -42.7(4) . . . . ?
C00A N003 C00E C00S 137.8(3) . . . . ?
C00A C00G C00I C00C -0.3(4) . . . . ?
C00B N003 C00A C00G -28.7(4) . . . . ?
C00B N003 C00A C00H 149.1(3) . . . . ?
C00B N003 C00E C00M 144.7(3) . . . . ?
C00B N003 C00E C00S -34.8(4) . . . . ?
C00B C00N C00R C00D 0.0(5) . . . . ?
C00C N001 C00L N008 -178.9(3) . . . . ?
C00C N001 C00O N007 178.6(3) . . . . ?
C00C C00F C00H C00A 0.7(4) . . . . ?
C00D N002 C00U N009 -178.6(3) . . . . ?
C00D N002 C00X N00J 178.7(3) . . . . ?
C00D C00Q C00T C00B 0.8(5) . . . . ?
C00E N003 C00A C00G 158.8(3) . . . . ?
C00E N003 C00A C00H -23.4(4) . . . . ?
C00E N003 C00B C00N 119.3(3) . . . . ?
C00E N003 C00B C00T -60.4(4) . . . . ?
C00E C00M C00P C00K -0.3(5) . . . . ?
C00E C00S C00W C00K 2.1(6) . . . . ?
C00F C00C C00I C00G 2.0(4) . . . . ?
C00G C00A C00H C00F 1.0(4) . . . . ?
C00H C00A C00G C00I -1.2(4) . . . . ?
C00I C00C C00F C00H -2.2(4) . . . . ?
N00J N009 C00U N002 -0.3(4) . . . . ?
C00K N006 C00Z N00V 178.1(4) . . . . ?
C00K N006 C010 N00Y -178.1(4) . . . . ?
C00L N001 C00C C00F -140.1(3) . . . . ?
C00L N001 C00C C00I 39.2(4) . . . . ?
C00L N001 C00O N007 -0.5(4) . . . . ?
C00M C00E C00S C00W -1.3(5) . . . . ?
C00N C00B C00T C00Q 0.2(5) . . . . ?
C00O N001 C00C C00F 40.9(4) . . . . ?
C00O N001 C00C C00I -139.7(3) . . . . ?
C00O N001 C00L N008 0.3(4) . . . . ?
C00O N007 N008 C00L -0.4(4) . . . . ?
C00P C00K C00W C00S -2.0(5) . . . . ?
C00Q C00D C00R C00N 1.0(5) . . . . ?
C00R C00D C00Q C00T -1.4(5) . . . . ?
C00S C00E C00M C00P 0.4(5) . . . . ?
C00T C00B C00N C00R -0.6(5) . . . . ?
C00U N002 C00D C00Q -171.7(3) . . . . ?
C00U N002 C00D C00R 9.4(5) . . . . ?
C00U N002 C00X N00J -0.2(5) . . . . ?
C00U N009 N00J C00X 0.2(5) . . . . ?
N00V N00Y C010 N006 -0.1(7) . . . . ?
C00W C00K C00P C00M 1.1(5) . . . . ?
C00X N002 C00D C00Q 9.6(5) . . . . ?
C00X N002 C00D C00R -169.3(4) . . . . ?
C00X N002 C00U N009 0.3(4) . . . . ?
N00Y N00V C00Z N006 0.1(5) . . . . ?
C00Z N006 C00K C00P 37.9(5) . . . . ?
C00Z N006 C00K C00W -140.9(4) . . . . ?
C00Z N006 C010 N00Y 0.2(6) . . . . ?
C00Z N00V N00Y C010 0.0(6) . . . . ?
C010 N006 C00K C00P -144.3(5) . . . . ?
C010 N006 C00K C00W 36.9(6) . . . . ?
C010 N006 C00Z N00V -0.1(5) . . . . ?

loop_
_smtbx_masks_void_nr
_smtbx_masks_void_average_x
_smtbx_masks_void_average_y
_smtbx_masks_void_average_z
_smtbx_masks_void_volume
_smtbx_masks_void_count_electrons
_smtbx_masks_void_content
1 -0.085 0.131 0.212 184.5 44.1 '0.212 DMF'
2 -0.927 0.369 0.712 184.5 44.0 '0.212 DMF'
3 -0.342 0.631 0.288 184.5 44.1 '0.212 DMF'
4 -0.309 0.869 0.788 184.5 44.1 '0.212 DMF'
